data_7029034
loop_
_publ_author_name
'Liu, Xing'
'Zhou, Jian'
'An, Litao'
'Bian, Guo-Qing'
'Zhao, Rongqing'
'Mo, Zongwen'

_publ_section_title
;
 [Ni(dap)3]4[As10Cu2S18]: a new thioarsenate containing the rare [As3CuS6]
 cluster with mixed-valence As(2+)/As(3+) ions.
;
_journal_issue 8
_journal_name_full 'Dalton transactions (Cambridge, England : 2003)'
_journal_page_first 3055
_journal_page_last 3058
_journal_paper_doi 10.1039/c3dt53103a
_journal_volume 43
_journal_year 2014
_chemical_formula_moiety 'As10 Cu2 S18, 4(C9 H30 N6 Ni)'
_chemical_formula_sum 'C36 H120 As10 Cu2 N24 Ni4 S18'
_chemical_formula_weight 2577.88
_chemical_name_systematic
; 
 ? 
;
_space_group_IT_number 15
_symmetry_cell_setting monoclinic
_symmetry_space_group_name_Hall '-C 2yc'
_symmetry_space_group_name_H-M 'C 1 2/c 1'
_atom_sites_solution_hydrogens geom
_atom_sites_solution_primary direct
_atom_sites_solution_secondary difmap
_audit_creation_method SHELXL-97
_cell_angle_alpha 90.00
_cell_angle_beta 94.843(8)
_cell_angle_gamma 90.00
_cell_formula_units_Z 4
_cell_length_a 34.03(2)
_cell_length_b 11.901(8)
_cell_length_c 23.495(16)
_cell_measurement_temperature 296(2)
_cell_volume 9481(11)
_computing_structure_refinement 'SHELXL-97 (Sheldrick, 1997)'
_computing_structure_solution 'SHELXS-97 (Sheldrick, 1990)'
_diffrn_ambient_temperature 296(2)
_diffrn_measured_fraction_theta_full 0.998
_diffrn_measured_fraction_theta_max 0.998
_diffrn_measurement_device_type 'Bruker APEX II area-detector diffractometer'
_diffrn_measurement_method '\f and \w scans'
_diffrn_radiation_monochromator graphite
_diffrn_radiation_source 'fine-focus sealed tube'
_diffrn_radiation_type MoK\a
_diffrn_radiation_wavelength 0.71073
_diffrn_reflns_av_R_equivalents 0.0462
_diffrn_reflns_av_sigmaI/netI 0.0561
_diffrn_reflns_limit_h_max 42
_diffrn_reflns_limit_h_min -42
_diffrn_reflns_limit_k_max 14
_diffrn_reflns_limit_k_min -14
_diffrn_reflns_limit_l_max 18
_diffrn_reflns_limit_l_min -29
_diffrn_reflns_number 29665
_diffrn_reflns_theta_full 26.50
_diffrn_reflns_theta_max 26.50
_diffrn_reflns_theta_min 1.74
_exptl_absorpt_coefficient_mu 5.121
_exptl_absorpt_correction_T_max 0.3490
_exptl_absorpt_correction_T_min 0.1851
_exptl_absorpt_correction_type multi-scan
_exptl_absorpt_process_details 'SADABS (Bruker, 2002)'
_exptl_crystal_colour red
_exptl_crystal_density_diffrn 1.806
_exptl_crystal_density_method 'not measured'
_exptl_crystal_description block
_exptl_crystal_F_000 5168
_exptl_crystal_size_max 0.21
_exptl_crystal_size_mid 0.18
_exptl_crystal_size_min 0.11
_refine_diff_density_max 1.015
_refine_diff_density_min -0.804
_refine_diff_density_rms 0.102
_refine_ls_extinction_method none
_refine_ls_goodness_of_fit_ref 1.067
_refine_ls_hydrogen_treatment mixed
_refine_ls_matrix_type full
_refine_ls_number_parameters 424
_refine_ls_number_reflns 9799
_refine_ls_number_restraints 528
_refine_ls_restrained_S_all 1.108
_refine_ls_R_factor_all 0.0746
_refine_ls_R_factor_gt 0.0396
_refine_ls_shift/su_max 0.001
_refine_ls_shift/su_mean 0.000
_refine_ls_structure_factor_coef Fsqd
_refine_ls_weighting_details 'calc w=1/[\s^2^(Fo^2^)+(0.0396P)^2^+0.0000P] where P=(Fo^2^+2Fc^2^)/3'
_refine_ls_weighting_scheme calc
_refine_ls_wR_factor_gt 0.0839
_refine_ls_wR_factor_ref 0.0951
_reflns_number_gt 6687
_reflns_number_total 9799
_reflns_threshold_expression >2sigma(I)
_cod_data_source_file c3dt53103a.txt
_cod_data_source_block 1
_cod_depositor_comments
;
The following automatic conversions were performed:

'_exptl_absorpt_correction_type' value 'Multi-scan' changed to
'multi-scan' according to
/usr/data/users/saulius/automatic-downloads/current/RSC/lib/dictionaries/cif_core.dic
dictionary named 'cif_core.dic' version 2.4.2 from 2011-04-26.

Automatic conversion script
Id: cif_fix_values 2281 2013-09-26 08:29:07Z andrius 
;
_cod_original_cell_volume 9480(11)
_cod_original_sg_symbol_H-M 'C 2/c'
_cod_original_formula_sum 'C36 H120 As10 Cu2 N24 Ni4 S18 '
_cod_database_code 7029034

loop_
_symmetry_equiv_pos_as_xyz
'x, y, z'
'-x, y, -z+1/2'
'x+1/2, y+1/2, z'
'-x+1/2, y+1/2, -z+1/2'
'-x, -y, -z'
'x, -y, z-1/2'
'-x+1/2, -y+1/2, -z'
'x+1/2, -y+1/2, z-1/2'

loop_
_atom_site_label
_atom_site_type_symbol
_atom_site_fract_x
_atom_site_fract_y
_atom_site_fract_z
_atom_site_U_iso_or_equiv
_atom_site_adp_type
_atom_site_occupancy
_atom_site_symmetry_multiplicity
_atom_site_calc_flag
_atom_site_refinement_flags
As1 As 0.074433(15) 0.74936(5) 0.61258(3) 0.05075(16) Uani 1 1 d .
As2 As 0.058262(15) 0.78176(5) 0.46667(3) 0.05454(17) Uani 1 1 d .
As3 As 0.046331(15) 0.57706(5) 0.49671(3) 0.05239(16) Uani 1 1 d .
As4 As 0.213787(13) 0.40925(4) 0.48381(2) 0.03446(12) Uani 1 1 d .
As5 As 0.247437(14) 0.30010(4) 0.60823(2) 0.04141(14) Uani 1 1 d .
Cu1 Cu 0.148448(16) 0.62565(5) 0.47666(3) 0.04285(16) Uani 1 1 d .
Ni1 Ni 0.081042(17) 0.18576(5) 0.38667(3) 0.04185(17) Uani 1 1 d .
Ni2 Ni 0.287525(16) 0.77667(5) 0.34916(3) 0.03459(15) Uani 1 1 d .
S1 S 0.05356(5) 0.81015(16) 0.69103(8) 0.0797(5) Uani 1 1 d .
S2 S 0.03253(4) 0.60525(11) 0.58785(6) 0.0491(3) Uani 1 1 d .
S3 S 0.04583(4) 0.87198(11) 0.54767(7) 0.0610(4) Uani 1 1 d .
S4 S 0.12189(4) 0.79450(11) 0.46099(7) 0.0549(4) Uani 1 1 d .
S5 S 0.10562(4) 0.50069(11) 0.50370(7) 0.0579(4) Uani 1 1 d .
S6 S 0.21245(3) 0.59325(10) 0.47671(6) 0.0436(3) Uani 1 1 d .
S7 S 0.27471(3) 0.37946(10) 0.53213(6) 0.0397(3) Uani 1 1 d .
S8 S 0.22708(4) 0.37791(10) 0.39194(6) 0.0513(4) Uani 1 1 d .
S9 S 0.28229(5) 0.36930(12) 0.68136(7) 0.0709(5) Uani 1 1 d .
N1 N 0.32531(12) 0.6533(3) 0.31649(18) 0.0494(10) Uani 1 1 d U
H1A H 0.3186 0.6413 0.2791 0.059 Uiso 1 1 calc R
H1B H 0.3506 0.6764 0.3207 0.059 Uiso 1 1 calc R
N2 N 0.29857(11) 0.6756(3) 0.42264(17) 0.0442(9) Uani 1 1 d U
H2A H 0.3116 0.7161 0.4506 0.053 Uiso 1 1 calc R
H2B H 0.2755 0.6533 0.4351 0.053 Uiso 1 1 calc R
N3 N 0.23484(11) 0.6877(3) 0.32012(19) 0.0508(10) Uani 1 1 d U
H3D H 0.2365 0.6627 0.2843 0.061 Uiso 1 1 calc R
H3E H 0.2315 0.6282 0.3428 0.061 Uiso 1 1 calc R
N4 N 0.24578(11) 0.8794(3) 0.38375(19) 0.0495(10) Uani 1 1 d U
H4A H 0.2524 0.8884 0.4214 0.059 Uiso 1 1 calc R
H4B H 0.2459 0.9475 0.3671 0.059 Uiso 1 1 calc R
N5 N 0.28533(12) 0.8713(3) 0.27147(18) 0.0533(10) Uani 1 1 d U
H5A H 0.2858 0.8247 0.2414 0.064 Uiso 1 1 calc R
H5B H 0.2630 0.9120 0.2673 0.064 Uiso 1 1 calc R
N6 N 0.33296(12) 0.8929(3) 0.37264(19) 0.0524(10) Uani 1 1 d U
H6D H 0.3258 0.9364 0.4013 0.063 Uiso 1 1 calc R
H6E H 0.3550 0.8554 0.3853 0.063 Uiso 1 1 calc R
N7 N 0.12185(12) 0.3212(4) 0.3880(2) 0.0626(11) Uani 1 1 d U
H7A H 0.1239 0.3540 0.4227 0.075 Uiso 1 1 calc R
H7B H 0.1458 0.2957 0.3808 0.075 Uiso 1 1 calc R
N8 N 0.04714(12) 0.2988(3) 0.3320(2) 0.0533(10) Uani 1 1 d U
H8A H 0.0483 0.2790 0.2953 0.064 Uiso 1 1 calc R
H8B H 0.0217 0.2978 0.3400 0.064 Uiso 1 1 calc R
N9 N 0.05586(11) 0.2431(3) 0.46037(17) 0.0430(9) Uani 1 1 d U
H9D H 0.0639 0.3138 0.4684 0.052 Uiso 1 1 calc R
H9E H 0.0294 0.2437 0.4540 0.052 Uiso 1 1 calc R
N10 N 0.11768(12) 0.0946(4) 0.4494(2) 0.0557(11) Uani 1 1 d U
H10A H 0.1116 0.0211 0.4477 0.067 Uiso 1 1 calc R
H10B H 0.1432 0.1025 0.4429 0.067 Uiso 1 1 calc R
N11 N 0.10662(14) 0.1036(4) 0.3181(2) 0.0718(12) Uani 1 1 d U
H11A H 0.1013 0.1421 0.2854 0.086 Uiso 1 1 calc R
H11B H 0.1330 0.0993 0.3254 0.086 Uiso 1 1 calc R
N12 N 0.03906(13) 0.0542(4) 0.3725(2) 0.0620(11) Uani 1 1 d U
H12A H 0.0413 0.0055 0.4019 0.074 Uiso 1 1 calc R
H12B H 0.0145 0.0828 0.3699 0.074 Uiso 1 1 calc R
C1 C 0.32042(17) 0.5499(4) 0.3492(3) 0.0600(14) Uani 1 1 d U
H1C H 0.2933 0.5253 0.3388 0.072 Uiso 1 1 calc R
C2 C 0.32182(16) 0.5777(4) 0.4103(2) 0.0550(13) Uani 1 1 d U
H2C H 0.3124 0.5137 0.4307 0.066 Uiso 1 1 calc R
H2D H 0.3490 0.5909 0.4244 0.066 Uiso 1 1 calc R
C3 C 0.3463(2) 0.4515(5) 0.3341(3) 0.081(2) Uani 1 1 d U
H3A H 0.3409 0.3876 0.3571 0.122 Uiso 1 1 calc R
H3B H 0.3736 0.4721 0.3412 0.122 Uiso 1 1 calc R
H3C H 0.3409 0.4330 0.2944 0.122 Uiso 1 1 calc R
C4 C 0.20062(15) 0.7670(5) 0.3218(3) 0.0636(14) Uani 1 1 d U
H4C H 0.2026 0.8207 0.2905 0.076 Uiso 1 1 calc R
C5 C 0.20614(15) 0.8318(4) 0.3755(3) 0.0575(13) Uani 1 1 d U
H5C H 0.1869 0.8921 0.3746 0.069 Uiso 1 1 calc R
H5D H 0.2017 0.7831 0.4074 0.069 Uiso 1 1 calc R
C6 C 0.16130(17) 0.7126(6) 0.3121(3) 0.090(2) Uani 1 1 d U
H6A H 0.1410 0.7683 0.3141 0.136 Uiso 1 1 calc R
H6B H 0.1586 0.6566 0.3409 0.136 Uiso 1 1 calc R
H6C H 0.1589 0.6778 0.2751 0.136 Uiso 1 1 calc R
C7 C 0.3411(2) 0.9629(6) 0.3247(3) 0.0882(17) Uani 1 1 d U
H7C H 0.3220 1.0187 0.3356 0.106 Uiso 1 1 calc R
C8 C 0.31941(19) 0.9450(6) 0.2744(3) 0.0789(17) Uani 1 1 d U
H8C H 0.3372 0.9161 0.2477 0.095 Uiso 1 1 calc R
H8D H 0.3104 1.0178 0.2601 0.095 Uiso 1 1 calc R
C9 C 0.3729(2) 1.0464(6) 0.3322(3) 0.101(2) Uani 1 1 d U
H9A H 0.3740 1.0887 0.2976 0.151 Uiso 1 1 calc R
H9B H 0.3977 1.0088 0.3411 0.151 Uiso 1 1 calc R
H9C H 0.3679 1.0964 0.3628 0.151 Uiso 1 1 calc R
C10 C 0.0476(2) 0.4991(6) 0.2992(4) 0.113(3) Uani 1 1 d U
H10C H 0.0195 0.5037 0.3003 0.170 Uiso 1 1 calc R
H10D H 0.0537 0.4778 0.2616 0.170 Uiso 1 1 calc R
H10E H 0.0591 0.5710 0.3087 0.170 Uiso 1 1 calc R
C11 C 0.06405(18) 0.4118(5) 0.3422(3) 0.0688(15) Uani 1 1 d U
H11C H 0.0573 0.4361 0.3800 0.083 Uiso 1 1 calc R
C12 C 0.10758(18) 0.4022(5) 0.3445(3) 0.0785(16) Uani 1 1 d U
H12C H 0.1153 0.3784 0.3076 0.094 Uiso 1 1 calc R
H12D H 0.1194 0.4750 0.3533 0.094 Uiso 1 1 calc R
C13 C 0.05952(17) 0.2166(5) 0.5663(3) 0.0658(16) Uani 1 1 d U
H13A H 0.0319 0.2328 0.5664 0.099 Uiso 1 1 calc R
H13B H 0.0744 0.2845 0.5732 0.099 Uiso 1 1 calc R
H13C H 0.0670 0.1629 0.5957 0.099 Uiso 1 1 calc R
C14 C 0.06772(15) 0.1690(4) 0.5092(2) 0.0528(13) Uani 1 1 d U
H14A H 0.0526 0.0992 0.5038 0.063 Uiso 1 1 calc R
C15 C 0.11088(15) 0.1400(5) 0.5058(3) 0.0605(14) Uani 1 1 d U
H15A H 0.1268 0.2069 0.5131 0.073 Uiso 1 1 calc R
H15B H 0.1189 0.0850 0.5350 0.073 Uiso 1 1 calc R
C16 C 0.0296(3) -0.1188(7) 0.3126(4) 0.131(3) Uani 1 1 d U
H16A H 0.0016 -0.1159 0.3152 0.197 Uiso 1 1 calc R
H16B H 0.0415 -0.1664 0.3422 0.197 Uiso 1 1 calc R
H16C H 0.0349 -0.1483 0.2760 0.197 Uiso 1 1 calc R
C17 C 0.0463(2) -0.0041(5) 0.3193(3) 0.0760(16) Uani 1 1 d U
H17A H 0.0343 0.0414 0.2876 0.091 Uiso 1 1 calc R
C18 C 0.0894(2) -0.0102(5) 0.3129(3) 0.0856(17) Uani 1 1 d U
H18A H 0.1020 -0.0587 0.3421 0.103 Uiso 1 1 calc R
H18B H 0.0938 -0.0416 0.2759 0.103 Uiso 1 1 calc R

loop_
_atom_site_aniso_label
_atom_site_aniso_U_11
_atom_site_aniso_U_22
_atom_site_aniso_U_33
_atom_site_aniso_U_23
_atom_site_aniso_U_13
_atom_site_aniso_U_12
As1 0.0327(3) 0.0616(4) 0.0572(4) -0.0034(3) -0.0008(3) -0.0034(2)
As2 0.0379(3) 0.0753(4) 0.0505(4) 0.0222(3) 0.0040(3) 0.0083(3)
As3 0.0403(3) 0.0620(3) 0.0553(4) -0.0159(3) 0.0069(3) -0.0173(2)
As4 0.0327(2) 0.0355(3) 0.0349(3) 0.0062(2) 0.0012(2) -0.00054(19)
As5 0.0431(3) 0.0477(3) 0.0334(3) 0.0049(2) 0.0032(2) 0.0086(2)
Cu1 0.0374(3) 0.0483(4) 0.0433(4) -0.0014(3) 0.0057(3) 0.0025(3)
Ni1 0.0341(3) 0.0458(4) 0.0455(4) 0.0017(3) 0.0031(3) 0.0059(3)
Ni2 0.0369(3) 0.0351(3) 0.0316(4) 0.0008(3) 0.0018(3) 0.0023(2)
S1 0.0876(12) 0.1012(13) 0.0495(11) -0.0200(9) 0.0006(9) -0.0099(10)
S2 0.0476(7) 0.0455(7) 0.0562(10) 0.0024(6) 0.0162(7) -0.0047(6)
S3 0.0590(9) 0.0446(8) 0.0833(12) 0.0122(7) 0.0280(8) 0.0075(6)
S4 0.0428(7) 0.0514(8) 0.0734(11) 0.0198(7) 0.0222(7) 0.0051(6)
S5 0.0557(8) 0.0405(7) 0.0806(12) -0.0098(7) 0.0241(8) -0.0087(6)
S6 0.0384(6) 0.0350(6) 0.0580(9) 0.0062(6) 0.0081(6) 0.0051(5)
S7 0.0376(6) 0.0407(7) 0.0398(8) 0.0067(6) -0.0021(6) -0.0001(5)
S8 0.0801(10) 0.0402(7) 0.0331(8) 0.0048(6) 0.0021(7) 0.0050(6)
S9 0.1242(14) 0.0487(8) 0.0353(9) -0.0019(7) -0.0200(9) 0.0075(8)
N1 0.053(2) 0.052(2) 0.043(2) 0.0008(18) 0.0031(19) 0.0015(18)
N2 0.043(2) 0.048(2) 0.042(2) 0.0014(18) 0.0058(18) 0.0039(17)
N3 0.051(2) 0.047(2) 0.054(2) -0.0059(19) 0.0009(19) 0.0035(17)
N4 0.052(2) 0.049(2) 0.048(2) -0.0037(18) 0.0025(19) 0.0050(18)
N5 0.060(2) 0.054(2) 0.044(2) 0.0026(19) -0.003(2) -0.0020(19)
N6 0.051(2) 0.057(2) 0.047(3) 0.004(2) -0.0013(19) -0.0051(19)
N7 0.048(2) 0.075(3) 0.065(3) 0.003(2) 0.010(2) -0.009(2)
N8 0.048(2) 0.058(2) 0.054(3) 0.006(2) 0.008(2) 0.0066(18)
N9 0.0380(19) 0.043(2) 0.048(2) 0.0073(18) 0.0026(18) 0.0026(16)
N10 0.046(2) 0.058(2) 0.062(3) 0.000(2) -0.004(2) 0.0113(18)
N11 0.069(2) 0.085(3) 0.062(3) -0.002(2) 0.006(2) 0.021(2)
N12 0.067(2) 0.056(2) 0.060(3) 0.002(2) -0.009(2) -0.001(2)
C1 0.068(3) 0.051(3) 0.063(3) 0.005(3) 0.013(3) 0.009(2)
C2 0.064(3) 0.048(3) 0.052(3) 0.010(2) 0.003(3) 0.010(2)
C3 0.106(5) 0.061(4) 0.077(5) -0.009(3) 0.004(4) 0.025(3)
C4 0.043(3) 0.068(3) 0.078(4) -0.015(3) -0.005(3) 0.005(2)
C5 0.051(3) 0.052(3) 0.071(3) -0.004(3) 0.016(3) 0.003(2)
C6 0.062(4) 0.098(5) 0.110(6) -0.030(4) -0.004(4) 0.010(3)
C7 0.095(3) 0.090(3) 0.075(4) 0.030(3) -0.020(3) -0.040(3)
C8 0.090(4) 0.091(4) 0.055(3) 0.013(3) 0.004(3) -0.031(3)
C9 0.091(5) 0.105(5) 0.101(6) 0.038(4) -0.024(4) -0.044(4)
C10 0.132(6) 0.092(5) 0.115(6) 0.047(4) 0.005(5) 0.000(4)
C11 0.074(3) 0.061(3) 0.073(4) 0.015(3) 0.012(3) 0.001(3)
C12 0.078(3) 0.077(3) 0.083(4) 0.020(3) 0.020(3) -0.015(3)
C13 0.067(4) 0.080(4) 0.052(4) 0.014(3) 0.011(3) 0.007(3)
C14 0.054(3) 0.053(3) 0.051(3) 0.011(2) 0.001(2) 0.001(2)
C15 0.053(3) 0.073(3) 0.054(3) 0.006(3) -0.006(3) 0.011(2)
C16 0.183(7) 0.108(6) 0.099(6) -0.001(5) -0.013(6) -0.024(5)
C17 0.097(4) 0.060(3) 0.068(4) -0.006(3) -0.013(3) 0.000(3)
C18 0.107(4) 0.079(3) 0.069(4) -0.009(3) -0.007(3) 0.029(3)

loop_
_atom_type_symbol
_atom_type_description
_atom_type_scat_dispersion_real
_atom_type_scat_dispersion_imag
_atom_type_scat_source
C C 0.0033 0.0016 'International Tables Vol C Tables 4.2.6.8 and 6.1.1.4'
H H 0.0000 0.0000 'International Tables Vol C Tables 4.2.6.8 and 6.1.1.4'
N N 0.0061 0.0033 'International Tables Vol C Tables 4.2.6.8 and 6.1.1.4'
S S 0.1246 0.1234 'International Tables Vol C Tables 4.2.6.8 and 6.1.1.4'
Ni Ni 0.3393 1.1124 'International Tables Vol C Tables 4.2.6.8 and 6.1.1.4'
Cu Cu 0.3201 1.2651 'International Tables Vol C Tables 4.2.6.8 and 6.1.1.4'
As As 0.0499 2.0058 'International Tables Vol C Tables 4.2.6.8 and 6.1.1.4'

loop_
_geom_angle_atom_site_label_1
_geom_angle_atom_site_label_2
_geom_angle_atom_site_label_3
_geom_angle
_geom_angle_site_symmetry_3
S1 As1 S3 101.84(8) .
S1 As1 S2 103.11(7) .
S3 As1 S2 95.12(7) .
S4 As2 S3 106.00(6) .
S4 As2 As3 105.19(4) .
S3 As2 As3 100.00(6) .
S5 As3 S2 104.65(6) .
S5 As3 As2 104.21(5) .
S2 As3 As2 99.76(5) .
S6 As4 S8 95.51(5) .
S6 As4 S7 101.70(5) .
S8 As4 S7 101.51(6) .
S9 As5 S7 103.41(8) .
S9 As5 S8 99.86(6) 7_556
S7 As5 S8 101.66(6) 7_556
S6 Cu1 S5 123.71(6) .
S6 Cu1 S4 123.00(5) .
S5 Cu1 S4 112.77(7) .
N9 Ni1 N7 92.99(18) .
N9 Ni1 N12 93.01(18) .
N7 Ni1 N12 171.83(19) .
N9 Ni1 N8 93.05(16) .
N7 Ni1 N8 81.37(17) .
N12 Ni1 N8 92.77(17) .
N9 Ni1 N11 171.41(17) .
N7 Ni1 N11 92.9(2) .
N12 Ni1 N11 81.7(2) .
N8 Ni1 N11 93.98(19) .
N9 Ni1 N10 81.51(17) .
N7 Ni1 N10 91.83(18) .
N12 Ni1 N10 94.53(17) .
N8 Ni1 N10 171.10(17) .
N11 Ni1 N10 92.10(18) .
N4 Ni2 N2 95.46(16) .
N4 Ni2 N6 91.27(17) .
N2 Ni2 N6 94.79(16) .
N4 Ni2 N1 172.34(16) .
N2 Ni2 N1 80.28(16) .
N6 Ni2 N1 95.42(17) .
N4 Ni2 N5 92.75(17) .
N2 Ni2 N5 171.03(16) .
N6 Ni2 N5 81.39(16) .
N1 Ni2 N5 91.95(17) .
N4 Ni2 N3 80.50(16) .
N2 Ni2 N3 93.74(16) .
N6 Ni2 N3 168.67(16) .
N1 Ni2 N3 93.36(16) .
N5 Ni2 N3 91.18(17) .
As3 S2 As1 100.28(6) .
As2 S3 As1 99.24(7) .
As2 S4 Cu1 108.56(6) .
As3 S5 Cu1 108.78(8) .
As4 S6 Cu1 100.83(5) .
As5 S7 As4 92.36(6) .
As4 S8 As5 105.03(5) 7_556
C1 N1 Ni2 106.8(3) .
C1 N1 H1A 110.4 .
Ni2 N1 H1A 110.4 .
C1 N1 H1B 110.4 .
Ni2 N1 H1B 110.4 .
H1A N1 H1B 108.6 .
C2 N2 Ni2 110.8(3) .
C2 N2 H2A 109.5 .
Ni2 N2 H2A 109.5 .
C2 N2 H2B 109.5 .
Ni2 N2 H2B 109.5 .
H2A N2 H2B 108.1 .
C4 N3 Ni2 108.1(3) .
C4 N3 H3D 110.1 .
Ni2 N3 H3D 110.1 .
C4 N3 H3E 110.1 .
Ni2 N3 H3E 110.1 .
H3D N3 H3E 108.4 .
C5 N4 Ni2 111.9(3) .
C5 N4 H4A 109.2 .
Ni2 N4 H4A 109.2 .
C5 N4 H4B 109.2 .
Ni2 N4 H4B 109.2 .
H4A N4 H4B 107.9 .
C8 N5 Ni2 107.9(3) .
C8 N5 H5A 110.1 .
Ni2 N5 H5A 110.1 .
C8 N5 H5B 110.1 .
Ni2 N5 H5B 110.1 .
H5A N5 H5B 108.4 .
C7 N6 Ni2 111.0(3) .
C7 N6 H6D 109.4 .
Ni2 N6 H6D 109.4 .
C7 N6 H6E 109.4 .
Ni2 N6 H6E 109.4 .
H6D N6 H6E 108.0 .
C12 N7 Ni1 108.2(3) .
C12 N7 H7A 110.1 .
Ni1 N7 H7A 110.1 .
C12 N7 H7B 110.1 .
Ni1 N7 H7B 110.1 .
H7A N7 H7B 108.4 .
C11 N8 Ni1 107.1(3) .
C11 N8 H8A 110.3 .
Ni1 N8 H8A 110.3 .
C11 N8 H8B 110.3 .
Ni1 N8 H8B 110.3 .
H8A N8 H8B 108.5 .
C14 N9 Ni1 109.9(3) .
C14 N9 H9D 109.7 .
Ni1 N9 H9D 109.7 .
C14 N9 H9E 109.7 .
Ni1 N9 H9E 109.7 .
H9D N9 H9E 108.2 .
C15 N10 Ni1 107.9(3) .
C15 N10 H10A 110.1 .
Ni1 N10 H10A 110.1 .
C15 N10 H10B 110.1 .
Ni1 N10 H10B 110.1 .
H10A N10 H10B 108.4 .
C18 N11 Ni1 107.4(4) .
C18 N11 H11A 110.2 .
Ni1 N11 H11A 110.2 .
C18 N11 H11B 110.2 .
Ni1 N11 H11B 110.2 .
H11A N11 H11B 108.5 .
C17 N12 Ni1 108.8(4) .
C17 N12 H12A 109.9 .
Ni1 N12 H12A 109.9 .
C17 N12 H12B 109.9 .
Ni1 N12 H12B 109.9 .
H12A N12 H12B 108.3 .
N1 C1 C2 109.1(5) .
N1 C1 C3 115.3(5) .
C2 C1 C3 115.4(5) .
N1 C1 H1C 105.3 .
C2 C1 H1C 105.3 .
C3 C1 H1C 105.3 .
N2 C2 C1 113.8(4) .
N2 C2 H2C 108.8 .
C1 C2 H2C 108.8 .
N2 C2 H2D 108.8 .
C1 C2 H2D 108.8 .
H2C C2 H2D 107.7 .
C1 C3 H3A 109.5 .
C1 C3 H3B 109.5 .
H3A C3 H3B 109.5 .
C1 C3 H3C 109.5 .
H3A C3 H3C 109.5 .
H3B C3 H3C 109.5 .
C5 C4 C6 113.9(5) .
C5 C4 N3 107.9(4) .
C6 C4 N3 114.4(5) .
C5 C4 H4C 106.7 .
C6 C4 H4C 106.7 .
N3 C4 H4C 106.7 .
N4 C5 C4 111.4(5) .
N4 C5 H5C 109.3 .
C4 C5 H5C 109.3 .
N4 C5 H5D 109.3 .
C4 C5 H5D 109.3 .
H5C C5 H5D 108.0 .
C4 C6 H6A 109.5 .
C4 C6 H6B 109.5 .
H6A C6 H6B 109.5 .
C4 C6 H6C 109.5 .
H6A C6 H6C 109.5 .
H6B C6 H6C 109.5 .
C8 C7 N6 117.4(5) .
C8 C7 C9 123.6(6) .
N6 C7 C9 118.9(5) .
C8 C7 H7C 90.5 .
N6 C7 H7C 90.5 .
C9 C7 H7C 90.5 .
C7 C8 N5 120.7(5) .
C7 C8 H8C 107.1 .
N5 C8 H8C 107.1 .
C7 C8 H8D 107.1 .
N5 C8 H8D 107.1 .
H8C C8 H8D 106.8 .
C7 C9 H9A 109.5 .
C7 C9 H9B 109.5 .
H9A C9 H9B 109.5 .
C7 C9 H9C 109.5 .
H9A C9 H9C 109.5 .
H9B C9 H9C 109.5 .
C11 C10 H10C 109.5 .
C11 C10 H10D 109.5 .
H10C C10 H10D 109.5 .
C11 C10 H10E 109.5 .
H10C C10 H10E 109.5 .
H10D C10 H10E 109.5 .
N8 C11 C12 108.1(5) .
N8 C11 C10 113.5(5) .
C12 C11 C10 112.8(5) .
N8 C11 H11C 107.4 .
C12 C11 H11C 107.4 .
C10 C11 H11C 107.4 .
N7 C12 C11 110.5(5) .
N7 C12 H12C 109.6 .
C11 C12 H12C 109.6 .
N7 C12 H12D 109.6 .
C11 C12 H12D 109.6 .
H12C C12 H12D 108.1 .
C14 C13 H13A 109.5 .
C14 C13 H13B 109.5 .
H13A C13 H13B 109.5 .
C14 C13 H13C 109.5 .
H13A C13 H13C 109.5 .
H13B C13 H13C 109.5 .
N9 C14 C13 114.1(4) .
N9 C14 C15 107.3(4) .
C13 C14 C15 112.7(5) .
N9 C14 H14A 107.5 .
C13 C14 H14A 107.5 .
C15 C14 H14A 107.5 .
N10 C15 C14 111.0(4) .
N10 C15 H15A 109.4 .
C14 C15 H15A 109.4 .
N10 C15 H15B 109.4 .
C14 C15 H15B 109.4 .
H15A C15 H15B 108.0 .
C17 C16 H16A 109.5 .
C17 C16 H16B 109.5 .
H16A C16 H16B 109.5 .
C17 C16 H16C 109.5 .
H16A C16 H16C 109.5 .
H16B C16 H16C 109.5 .
N12 C17 C16 115.8(6) .
N12 C17 C18 110.2(5) .
C16 C17 C18 108.4(6) .
N12 C17 H17A 107.4 .
C16 C17 H17A 107.4 .
C18 C17 H17A 107.4 .
N11 C18 C17 109.5(5) .
N11 C18 H18A 109.8 .
C17 C18 H18A 109.8 .
N11 C18 H18B 109.8 .
C17 C18 H18B 109.8 .
H18A C18 H18B 108.2 .

loop_
_geom_bond_atom_site_label_1
_geom_bond_atom_site_label_2
_geom_bond_distance
_geom_bond_site_symmetry_2
As1 S1 2.156(2) .
As1 S3 2.2698(18) .
As1 S2 2.2741(17) .
As2 S4 2.186(2) .
As2 S3 2.256(2) .
As2 As3 2.5781(17) .
As3 S5 2.206(2) .
As3 S2 2.256(2) .
As4 S6 2.1963(19) .
As4 S8 2.273(2) .
As4 S7 2.3054(17) .
As5 S9 2.1662(18) .
As5 S7 2.2869(17) .
As5 S8 2.2892(19) 7_556
Cu1 S6 2.2117(19) .
Cu1 S5 2.2125(17) .
Cu1 S4 2.2213(19) .
Ni1 N9 2.109(4) .
Ni1 N7 2.126(4) .
Ni1 N12 2.126(4) .
Ni1 N8 2.130(4) .
Ni1 N11 2.132(5) .
Ni1 N10 2.143(4) .
Ni2 N4 2.090(4) .
Ni2 N2 2.112(4) .
Ni2 N6 2.112(4) .
Ni2 N1 2.137(4) .
Ni2 N5 2.141(4) .
Ni2 N3 2.143(4) .
S8 As5 2.2892(19) 7_556
N1 C1 1.468(6) .
N1 H1A 0.9000 .
N1 H1B 0.9000 .
N2 C2 1.451(6) .
N2 H2A 0.9000 .
N2 H2B 0.9000 .
N3 C4 1.502(6) .
N3 H3D 0.9000 .
N3 H3E 0.9000 .
N4 C5 1.461(6) .
N4 H4A 0.9000 .
N4 H4B 0.9000 .
N5 C8 1.451(7) .
N5 H5A 0.9000 .
N5 H5B 0.9000 .
N6 C7 1.448(7) .
N6 H6D 0.9000 .
N6 H6E 0.9000 .
N7 C12 1.458(7) .
N7 H7A 0.9000 .
N7 H7B 0.9000 .
N8 C11 1.474(7) .
N8 H8A 0.9000 .
N8 H8B 0.9000 .
N9 C14 1.476(6) .
N9 H9D 0.9000 .
N9 H9E 0.9000 .
N10 C15 1.467(7) .
N10 H10A 0.9000 .
N10 H10B 0.9000 .
N11 C18 1.476(8) .
N11 H11A 0.9000 .
N11 H11B 0.9000 .
N12 C17 1.469(8) .
N12 H12A 0.9000 .
N12 H12B 0.9000 .
C1 C2 1.468(8) .
C1 C3 1.526(7) .
C1 H1C 0.9800 .
C2 H2C 0.9700 .
C2 H2D 0.9700 .
C3 H3A 0.9600 .
C3 H3B 0.9600 .
C3 H3C 0.9600 .
C4 C5 1.477(8) .
C4 C6 1.486(7) .
C4 H4C 0.9800 .
C5 H5C 0.9700 .
C5 H5D 0.9700 .
C6 H6A 0.9600 .
C6 H6B 0.9600 .
C6 H6C 0.9600 .
C7 C8 1.357(8) .
C7 C9 1.469(8) .
C7 H7C 0.9800 .
C8 H8C 0.9700 .
C8 H8D 0.9700 .
C9 H9A 0.9600 .
C9 H9B 0.9600 .
C9 H9C 0.9600 .
C10 C11 1.523(8) .
C10 H10C 0.9600 .
C10 H10D 0.9600 .
C10 H10E 0.9600 .
C11 C12 1.482(8) .
C11 H11C 0.9800 .
C12 H12C 0.9700 .
C12 H12D 0.9700 .
C13 C14 1.505(8) .
C13 H13A 0.9600 .
C13 H13B 0.9600 .
C13 H13C 0.9600 .
C14 C15 1.517(7) .
C14 H14A 0.9800 .
C15 H15A 0.9700 .
C15 H15B 0.9700 .
C16 C17 1.481(9) .
C16 H16A 0.9600 .
C16 H16B 0.9600 .
C16 H16C 0.9600 .
C17 C18 1.490(9) .
C17 H17A 0.9800 .
C18 H18A 0.9700 .
C18 H18B 0.9700 .

loop_
_geom_hbond_atom_site_label_D
_geom_hbond_atom_site_label_H
_geom_hbond_atom_site_label_A
_geom_hbond_distance_DH
_geom_hbond_distance_HA
_geom_hbond_distance_DA
_geom_hbond_angle_DHA
_geom_hbond_site_symmetry_A
N1 H1A S9 0.90 2.52 3.393(5) 164.4 6_565
N2 H2A S4 0.90 2.94 3.698(4) 142.5 7_566
N2 H2A S6 0.90 3.00 3.667(4) 132.9 7_566
N2 H2B S6 0.90 2.54 3.434(4) 176.2 .
N3 H3D S9 0.90 3.01 3.819(5) 150.8 6_565
N4 H4A S6 0.90 2.59 3.477(5) 167.0 7_566
N4 H4B S9 0.90 2.61 3.457(5) 158.2 7_566
N5 H5A S9 0.90 2.70 3.557(5) 159.0 6_565
N7 H7A S5 0.90 2.69 3.536(5) 156.2 .
N7 H7B S8 0.90 2.92 3.637(5) 137.4 .
N8 H8A S1 0.90 2.69 3.582(5) 171.9 6_565
N8 H8B S2 0.90 2.85 3.613(5) 143.1 5_566
N8 H8B S1 0.90 2.90 3.661(5) 142.7 5_566
N9 H9D S5 0.90 2.73 3.607(4) 165.3 .
N9 H9E S2 0.90 2.88 3.607(4) 138.9 5_566
N9 H9E S3 0.90 2.90 3.712(5) 150.1 5_566
N10 H10A S4 0.90 2.73 3.584(5) 158.1 1_545
N10 H10B S7 0.90 2.81 3.664(5) 158.1 7_556
N11 H11A S1 0.90 2.70 3.510(5) 150.9 6_565
N11 H11B S9 0.90 2.93 3.793(6) 162.4 7_556
N12 H12B S1 0.90 2.91 3.738(5) 153.5 5_566
N12 H12B S3 0.90 2.99 3.681(5) 135.2 5_566
